data_7027414
loop_
_publ_author_name
'Blake, Alexander J.'
'Brooks, Neil R.'
'Champness, Neil R.'
'Cooke, Paul A.'
'Deveson, Anne M.'
'Fenske, Dieter'
'Hubberstey, Peter'
'Li, Wan-Sheung'
'Schr\"oder, Martin'

_publ_section_title
;
 Controlling copper(I) halide framework formation using N-donor bridging
 ligand symmetry: use of 1,3,5-triazine to construct architectures with
 threefold symmetry
;
_journal_issue 13
_journal_name_full 'Journal of the Chemical Society, Dalton Transactions'
_journal_page_first 2103
_journal_paper_doi 10.1039/a902290b
_journal_year 1999
_chemical_formula_moiety 'C3 H3 Cu2 I2 N3'
_chemical_formula_sum 'C3 H3 Cu2 I2 N3'
_chemical_formula_weight 461.96
_chemical_name_common 'Dicopper diiodide triazine'
_chemical_name_systematic '1,3,5-triazine bis(copper(I) iodide)'
_space_group_IT_number 36
_symmetry_cell_setting orthorhombic
_symmetry_space_group_name_Hall 'C 2c -2'
_symmetry_space_group_name_H-M 'C m c 21'
_atom_sites_solution_hydrogens 'geometrically located'
_atom_sites_solution_primary direct
_atom_sites_solution_secondary 'difference Fourier synthesis'
_audit_creation_method SHELXL-97
_cell_angle_alpha 90.00
_cell_angle_beta 90.00
_cell_angle_gamma 90.00
_cell_formula_units_Z 4
_cell_length_a 15.380(4)
_cell_length_b 7.7248(8)
_cell_length_c 6.9130(3)
_cell_measurement_reflns_used 18
_cell_measurement_temperature 150(2)
_cell_measurement_theta_max 28
_cell_measurement_theta_min 26
_cell_volume 821.3(2)
_computing_cell_refinement STADI-4
_computing_data_collection 'STADI-4 (Stoe & Cie, 1997a)'
_computing_data_reduction 'X-RED (Stoe & Cie, 1997b)'
_computing_molecular_graphics 'SHELXTL/PC version 5.03 (Sheldrick, 1994)'
_computing_publication_material SHELXL-97
_computing_structure_refinement 'SHELXL-97 (Sheldrick, 1997)'
_computing_structure_solution 'SHELXS-97 (Sheldrick, 1990)'
_diffrn_ambient_temperature 150(2)
_diffrn_measured_fraction_theta_full 1.000
_diffrn_measured_fraction_theta_max 1.000
_diffrn_measurement_device_type stadi-4
_diffrn_measurement_method omega-theta
_diffrn_radiation_monochromator graphite
_diffrn_radiation_source 'fine-focus sealed tube'
_diffrn_radiation_type MoK\a
_diffrn_radiation_wavelength 0.71073
_diffrn_reflns_av_R_equivalents 0.1324
_diffrn_reflns_av_sigmaI/netI 0.0846
_diffrn_reflns_limit_h_max 18
_diffrn_reflns_limit_h_min -18
_diffrn_reflns_limit_k_max 9
_diffrn_reflns_limit_k_min -9
_diffrn_reflns_limit_l_max 8
_diffrn_reflns_limit_l_min -8
_diffrn_reflns_number 2653
_diffrn_reflns_theta_full 25.01
_diffrn_reflns_theta_max 25.01
_diffrn_reflns_theta_min 2.65
_diffrn_standards_decay_% 'variations +/- 1.9'
_diffrn_standards_interval_time 60
_diffrn_standards_number 3
_exptl_absorpt_coefficient_mu 12.621
_exptl_absorpt_correction_T_max 0.125
_exptl_absorpt_correction_T_min 0.025
_exptl_absorpt_correction_type numerical
_exptl_absorpt_process_details 'XRED (Stoe & Cie, 1997b)'
_exptl_crystal_colour Yellow
_exptl_crystal_density_diffrn 3.736
_exptl_crystal_density_meas ?
_exptl_crystal_density_method 'not measured'
_exptl_crystal_description Column
_exptl_crystal_F_000 824
_exptl_crystal_size_max 0.54
_exptl_crystal_size_mid 0.21
_exptl_crystal_size_min 0.14
_refine_diff_density_max 1.269
_refine_diff_density_min -1.628
_refine_diff_density_rms 0.219
_refine_ls_abs_structure_details 'Flack H D (1983), Acta Cryst. A39, 876-881'
_refine_ls_abs_structure_Flack 0.03(5)
_refine_ls_extinction_coef 0.0111(5)
_refine_ls_extinction_expression Fc^*^=kFc[1+0.001xFc^2^\l^3^/sin(2\q)]^-1/4^
_refine_ls_extinction_method SHELXL
_refine_ls_goodness_of_fit_ref 1.164
_refine_ls_hydrogen_treatment 'riding model'
_refine_ls_matrix_type full
_refine_ls_number_parameters 50
_refine_ls_number_reflns 751
_refine_ls_number_restraints 1
_refine_ls_restrained_S_all 1.163
_refine_ls_R_factor_all 0.0263
_refine_ls_R_factor_gt 0.0257
_refine_ls_shift/su_max 0.000
_refine_ls_shift/su_mean 0.000
_refine_ls_structure_factor_coef Fsqd
_refine_ls_weighting_details 'w=1/[\s^2^(Fo^2^)+(0.0253P)^2^+0.00P] where P=(Fo^2^+2Fc^2^)/3'
_refine_ls_weighting_scheme calc
_refine_ls_wR_factor_gt 0.0639
_refine_ls_wR_factor_ref 0.0642
_reflns_number_gt 747
_reflns_number_total 751
_reflns_threshold_expression >2sigma(I)
_cod_data_source_file 902290bsup1.cif
_cod_data_source_block CU27PI
_cod_depositor_comments
;
The following automatic conversions were performed:
'_atom_site_symetry_multiplicity' tag replaced with
'_atom_site_symmetry_multiplicity'.

Automatic conversion script
Id: cif_correct_tags 1440 2010-10-19 06:21:57Z saulius 

The following automatic conversions were performed:

'_symmetry_cell_setting' value 'Orthorhombic' changed to
'orthorhombic' according to
/home/saulius/struct/CIF-dictionaries/cif_core.dic dictionary named
'cif_core.dic' version 2.4.2 from 2011-04-26.

Automatic conversion script
Id: cif_fix_values 1891 2012-01-12 08:04:46Z andrius 

The following automatic conversions were performed:

'_exptl_crystal_density_meas' value 'not measured' was changed to '?'
- the value is perceived as not measured.

Automatic conversion script
Id: cif_fix_values 3008 2015-01-20 13:52:24Z robertas 

The following automatic conversions were performed:

'_refine_ls_weighting_scheme' value 'calc
w=1/[\s^2^(Fo^2^)+(0.0253P)^2^+0.00P] where P=(Fo^2^+2Fc^2^)/3' was
changed to 'calc'. New tag '_refine_ls_weighting_details' was
created. The value of the new tag was set to
'w=1/[\s^2^(Fo^2^)+(0.0253P)^2^+0.00P] where P=(Fo^2^+2Fc^2^)/3'.

Automatic conversion script
Id: cif_fix_values 3143 2015-03-26 13:38:13Z robertas 

The following automatic conversions were performed:

'_atom_sites_solution_primary' value 'direct methods' was changed to
'direct'.

Automatic conversion script
Id: cif_fix_values 6452 2018-10-05 10:23:21Z andrius 
;
_cod_original_sg_symbol_H-M Cmc2(1)
_cod_database_code 7027414

loop_
_symmetry_equiv_pos_as_xyz
'x, y, z'
'-x, -y, z+1/2'
'x, -y, z+1/2'
'-x, y, z'
'x+1/2, y+1/2, z'
'-x+1/2, -y+1/2, z+1/2'
'x+1/2, -y+1/2, z+1/2'
'-x+1/2, y+1/2, z'

loop_
_atom_site_label
_atom_site_type_symbol
_atom_site_fract_x
_atom_site_fract_y
_atom_site_fract_z
_atom_site_U_iso_or_equiv
_atom_site_adp_type
_atom_site_occupancy
_atom_site_symmetry_multiplicity
_atom_site_calc_flag
_atom_site_refinement_flags
I1 I 0.17793(2) -0.16204(3) 0.09220(8) 0.0122(2) Uani 1 1 d .
Cu1 Cu 0.19023(5) -0.16040(8) -0.28705(17) 0.0150(3) Uani 1 1 d .
N1 N 0.0764(3) -0.2682(6) -0.3894(11) 0.0152(10) Uani 1 1 d .
C1 C 0.0736(3) -0.3992(6) -0.5157(9) 0.0147(12) Uani 1 1 d .
H1 H 0.1271 -0.4447 -0.5618 0.018 Uiso 1 1 calc R
N2 N 0.0000 -0.4698(8) -0.5808(11) 0.0140(14) Uani 1 2 d S
C2 C 0.0000 -0.2125(12) -0.3284(14) 0.0176(18) Uani 1 2 d S
H2 H 0.0000 -0.1247 -0.2322 0.021 Uiso 1 2 calc SR

loop_
_atom_site_aniso_label
_atom_site_aniso_U_11
_atom_site_aniso_U_22
_atom_site_aniso_U_33
_atom_site_aniso_U_23
_atom_site_aniso_U_13
_atom_site_aniso_U_12
I1 0.0138(3) 0.0083(3) 0.0146(3) 0.0009(4) -0.0005(2) 0.00135(10)
Cu1 0.0134(4) 0.0137(6) 0.0180(5) -0.0007(5) -0.0009(4) -0.0011(3)
N1 0.014(2) 0.0159(18) 0.016(3) -0.002(3) 0.004(3) 0.000(2)
C1 0.014(2) 0.009(2) 0.021(3) -0.001(3) 0.000(3) 0.003(3)
N2 0.018(3) 0.009(3) 0.016(3) -0.001(2) 0.000 0.000
C2 0.017(3) 0.010(4) 0.026(4) 0.009(4) 0.000 0.000

loop_
_atom_type_symbol
_atom_type_description
_atom_type_scat_dispersion_real
_atom_type_scat_dispersion_imag
_atom_type_scat_source
C C 0.0033 0.0016 'International Tables Vol C Tables 4.2.6.8 and 6.1.1.4'
H H 0.0000 0.0000 'International Tables Vol C Tables 4.2.6.8 and 6.1.1.4'
N N 0.0061 0.0033 'International Tables Vol C Tables 4.2.6.8 and 6.1.1.4'
Cu Cu 0.3201 1.2651 'International Tables Vol C Tables 4.2.6.8 and 6.1.1.4'
I I -0.4742 1.8119 'International Tables Vol C Tables 4.2.6.8 and 6.1.1.4'

loop_
_geom_angle_atom_site_label_1
_geom_angle_atom_site_label_2
_geom_angle_atom_site_label_3
_geom_angle
_geom_angle_site_symmetry_1
_geom_angle_site_symmetry_3
_geom_angle_publ_flag
Cu1 I1 Cu1 105.55(3) 6_545 . y
Cu1 I1 Cu1 110.06(3) 6_545 3 y
Cu1 I1 Cu1 107.84(3) . 3 y
N1 Cu1 I1 109.90(15) . 6_544 y
N1 Cu1 I1 106.2(2) . . y
I1 Cu1 I1 112.07(4) 6_544 . y
N1 Cu1 I1 102.24(15) . 3_554 y
I1 Cu1 I1 117.10(4) 6_544 3_554 y
I1 Cu1 I1 108.39(3) . 3_554 y
C2 N1 C1 115.3(5) . . ?
C2 N1 Cu1 120.9(5) . . ?
C1 N1 Cu1 123.8(4) . . ?
N2 C1 N1 123.8(5) . . ?
C1 N2 C1 116.1(6) . 4 ?
N1 C2 N1 125.7(9) 4 . ?

loop_
_geom_bond_atom_site_label_1
_geom_bond_atom_site_label_2
_geom_bond_distance
_geom_bond_site_symmetry_2
_geom_bond_publ_flag
I1 Cu1 2.5864(10) 6_545 y
I1 Cu1 2.6286(13) . y
I1 Cu1 2.6337(8) 3 y
Cu1 N1 2.064(5) . y
Cu1 I1 2.5864(10) 6_544 y
Cu1 I1 2.6337(8) 3_554 y
N1 C2 1.320(7) . ?
N1 C1 1.337(9) . ?
C1 N2 1.334(6) . ?
N2 C1 1.334(6) 4 ?
C2 N1 1.320(7) 4 ?
